data_7035750
loop_
_publ_author_name
'Aguadero, A.'
'Alonso, J.A.'
'Escudero, M.J.'
'Perez, M.'
'Pomjakushin, V.'
'Daza, L.'

_publ_section_title
;
 Effect of Sr content on the crystal structure and electrical properties
 of the system La(2-x) Sr(x) Ni O(4+delta) (0 <= x <=1 )
;
_journal_name_full 'Journal of the Chemical Society. Dalton Transactions'
_journal_page_first 4377
_journal_page_last 4383
_journal_volume 2006
_journal_year 2006
_chemical_formula_sum 'La Ni O4 Sr'
_chemical_name_systematic '(La Sr) Ni O4'
_space_group_IT_number 139
_symmetry_space_group_name_Hall '-I 4 2'
_symmetry_space_group_name_H-M 'I 4/m m m'
_cell_angle_alpha 90
_cell_angle_beta 90
_cell_angle_gamma 90
_cell_formula_units_Z 4
_cell_length_a 5.3969
_cell_length_b 5.3969
_cell_length_c 12.7331
_cell_volume 370.871
_citation_journal_id_ASTM JCSDAA
_cod_data_source_file Aguadero_JCSDAA_2006_1385.cif
_cod_data_source_block La1Ni1O4Sr1
_cod_original_sg_symbol_Hall '-I 4 2 '
_cod_original_sg_symbol_H-M 'I 4/m m m '
_cod_original_formula_sum 'La1 Ni1 O4 Sr1'
_cod_database_code 7035750

loop_
_symmetry_equiv_pos_as_xyz
x,y,z
-y,x,z
-x,-y,z
y,-x,z
-y,-x,-z
x,-y,-z
y,x,-z
-x,y,-z
-x,-y,-z
y,-x,-z
x,y,-z
-y,x,-z
y,x,z
-x,y,z
-y,-x,z
x,-y,z
-x+1/2,-y+1/2,-z+1/2
-x+1/2,-y+1/2,z+1/2
-x+1/2,y+1/2,-z+1/2
-x+1/2,y+1/2,z+1/2
-y+1/2,-x+1/2,-z+1/2
-y+1/2,-x+1/2,z+1/2
-y+1/2,x+1/2,-z+1/2
-y+1/2,x+1/2,z+1/2
x+1/2,-y+1/2,-z+1/2
x+1/2,-y+1/2,z+1/2
x+1/2,y+1/2,-z+1/2
x+1/2,y+1/2,z+1/2
y+1/2,-x+1/2,-z+1/2
y+1/2,-x+1/2,z+1/2
y+1/2,x+1/2,-z+1/2
y+1/2,x+1/2,z+1/2

loop_
_atom_site_label
_atom_site_type_symbol
_atom_site_fract_x
_atom_site_fract_y
_atom_site_fract_z
_atom_site_occupancy
_atom_site_U_iso_or_equiv
Ni1 Ni+3 0 0 0 1 0.0
La1 La+3 0 0 0.3655 0.5 0.0
O1 O-2 0.25 0.25 0 1 0.0
Sr1 Sr+2 0 0 0.3655 0.5 0.0
O2 O-2 0 0 0.1695 1 0.0
